data_7008085
loop_
_publ_author_name
'Yang, Xiaoping'
'Jones, Richard A.'
'Lynch, Vince'
'Oye, Michael M.'
'Holmes, Archie L.'

_publ_section_title
;
 Synthesis and near infrared luminescence of a tetrametallic Zn2Yb2
 architecture from a trinuclear Zn3L2 Schiff base complex.
;
_journal_issue 5
_journal_name_full 'Dalton transactions (Cambridge, England : 2003)'
_journal_page_first 849
_journal_page_last 851
_journal_paper_doi 10.1039/b416695g
_journal_year 2005
_chemical_formula_sum 'C21 H21 Br2 Cl2 N3 O5 Yb Zn'
_chemical_formula_weight 864.54
_chemical_name_systematic
;
?
;
_space_group_IT_number 2
_symmetry_cell_setting triclinic
_symmetry_space_group_name_Hall '-P 1'
_symmetry_space_group_name_H-M 'P -1'
_atom_sites_solution_hydrogens geom
_atom_sites_solution_primary direct
_atom_sites_solution_secondary difmap
_audit_creation_method SHELXL-97
_cell_angle_alpha 102.71(3)
_cell_angle_beta 108.26(3)
_cell_angle_gamma 112.82(3)
_cell_formula_units_Z 2
_cell_length_a 11.263(2)
_cell_length_b 12.000(2)
_cell_length_c 12.366(3)
_cell_measurement_reflns_used CCD
_cell_measurement_temperature 293(2)
_cell_volume 1347.0(9)
_computing_structure_refinement 'SHELXL-97 (Sheldrick, 1997)'
_computing_structure_solution 'SHELXS-97 (Sheldrick, 1990)'
_diffrn_ambient_temperature 293(2)
_diffrn_measured_fraction_theta_full 0.978
_diffrn_measured_fraction_theta_max 0.978
_diffrn_measurement_device_type CCD
_diffrn_radiation_monochromator graphite
_diffrn_radiation_source 'fine-focus sealed tube'
_diffrn_radiation_type MoK\a
_diffrn_radiation_wavelength 0.71073
_diffrn_reflns_av_R_equivalents 0.1236
_diffrn_reflns_av_sigmaI/netI 0.1676
_diffrn_reflns_limit_h_max 13
_diffrn_reflns_limit_h_min -13
_diffrn_reflns_limit_k_max 14
_diffrn_reflns_limit_k_min -13
_diffrn_reflns_limit_l_max 14
_diffrn_reflns_limit_l_min -14
_diffrn_reflns_number 8620
_diffrn_reflns_theta_full 24.71
_diffrn_reflns_theta_max 24.71
_diffrn_reflns_theta_min 2.96
_exptl_absorpt_coefficient_mu 7.542
_exptl_crystal_colour Yellow
_exptl_crystal_density_diffrn 2.132
_exptl_crystal_density_method 'not measured'
_exptl_crystal_description Block
_exptl_crystal_F_000 824
_exptl_crystal_size_max 0.26
_exptl_crystal_size_mid 0.21
_exptl_crystal_size_min 0.18
_refine_diff_density_max 1.203
_refine_diff_density_min -1.703
_refine_diff_density_rms 0.317
_refine_ls_extinction_coef 0.0005(3)
_refine_ls_extinction_expression Fc^*^=kFc[1+0.001xFc^2^\l^3^/sin(2\q)]^-1/4^
_refine_ls_extinction_method SHELXL
_refine_ls_goodness_of_fit_ref 1.051
_refine_ls_hydrogen_treatment mixed
_refine_ls_matrix_type full
_refine_ls_number_parameters 317
_refine_ls_number_reflns 4493
_refine_ls_number_restraints 0
_refine_ls_restrained_S_all 1.051
_refine_ls_R_factor_all 0.1668
_refine_ls_R_factor_gt 0.0916
_refine_ls_shift/su_max 0.475
_refine_ls_shift/su_mean 0.060
_refine_ls_structure_factor_coef Fsqd
_refine_ls_weighting_details 'calc w=1/[\s^2^(Fo^2^)+(0.1992P)^2^+47.9765P] where P=(Fo^2^+2Fc^2^)/3'
_refine_ls_weighting_scheme calc
_refine_ls_wR_factor_gt 0.2048
_refine_ls_wR_factor_ref 0.2426
_reflns_number_gt 2599
_reflns_number_total 4493
_reflns_threshold_expression >2sigma(I)
_cod_data_source_file b416695g.txt
_cod_data_source_block Complex-2
_cod_depositor_comments
;
The following automatic conversions were performed:
'_symmetry_cell_setting' value 'Triclinic' changed to 'triclinic'
according to '/home/saulius/struct/CIF-dictionaries/cif_core.dic'
dictionary named 'cif_core.dic' version 2.4.1 from 2010-06-29.

Automatic conversion script
Id: cif_fix_enum 1527 2010-12-29 10:47:43Z saulius 
;
_cod_original_cell_volume 1347.0(5)
_cod_original_sg_symbol_H-M P-1
_cod_database_code 7008085

loop_
_symmetry_equiv_pos_as_xyz
'x, y, z'
'-x, -y, -z'

loop_
_atom_site_label
_atom_site_type_symbol
_atom_site_fract_x
_atom_site_fract_y
_atom_site_fract_z
_atom_site_U_iso_or_equiv
_atom_site_adp_type
_atom_site_occupancy
_atom_site_symmetry_multiplicity
_atom_site_calc_flag
_atom_site_refinement_flags
_atom_site_disorder_assembly
_atom_site_disorder_group
Yb1 Yb 1.92492(4) 1.85203(4) 1.02557(4) 0.03587(15) Uani 1 1 d . . .
Zn1 Zn 1.78756(11) 1.57872(11) 0.75917(11) 0.0366(4) Uani 1 1 d . . .
Cl1 Cl 1.9051(4) 1.8022(4) 1.2143(4) 0.0842(14) Uani 1 1 d . . .
Cl2 Cl 1.8554(2) 1.6940(3) 0.6442(2) 0.0427(9) Uani 1 1 d . . .
Br1 Br 2.52037(11) 1.69234(11) 1.13649(11) 0.0502(4) Uani 1 1 d . . .
Br2 Br 1.16224(10) 1.68915(11) 0.70266(11) 0.0504(4) Uani 1 1 d . . .
N1 N 1.8566(8) 1.4437(8) 0.7436(9) 0.044(3) Uani 1 1 d . . .
N2 N 1.5745(8) 1.4489(9) 0.6480(8) 0.042(3) Uani 1 1 d . . .
O1 O 2.1717(7) 1.8908(7) 1.1255(7) 0.050(3) Uani 1 1 d . . .
O2 O 1.9557(7) 1.6849(6) 0.9326(6) 0.040(2) Uani 1 1 d . . .
O3 O 1.7217(6) 1.6843(6) 0.8623(6) 0.033(2) Uani 1 1 d . . .
O4 O 1.7146(7) 1.8769(6) 0.9947(7) 0.043(3) Uani 1 1 d . . .
O5 O 2.0362(6) 2.0635(5) 1.1088(5) 0.0293(19) Uani 1 1 d . . .
C1 C 2.2790(11) 1.9932(12) 1.2461(13) 0.060(5) Uani 1 1 d . . .
H1A H 2.3673 1.9907 1.2666 0.090 Uiso 1 1 calc R . .
H1B H 2.2458 1.9793 1.3072 0.090 Uiso 1 1 calc R . .
H1C H 2.2950 2.0772 1.2444 0.090 Uiso 1 1 calc R . .
C2 C 2.1972(9) 1.7902(9) 1.0831(8) 0.030(3) Uani 1 1 d . . .
C3 C 2.3295(10) 1.7968(9) 1.1273(10) 0.041(3) Uani 1 1 d . . .
H3A H 2.4091 1.8713 1.1929 0.049 Uiso 1 1 calc R . .
C4 C 2.3421(11) 1.6879(12) 1.0710(10) 0.055(4) Uani 1 1 d . . .
C5 C 2.2271(10) 1.5788(10) 0.9785(9) 0.038(3) Uani 1 1 d . . .
H5A H 2.2343 1.5043 0.9502 0.045 Uiso 1 1 calc R . .
C6 C 2.0943(10) 1.5761(11) 0.9234(11) 0.046(4) Uani 1 1 d . . .
C7 C 2.0774(8) 1.6786(9) 0.9762(10) 0.042(4) Uani 1 1 d . . .
C8 C 1.9747(11) 1.4567(11) 0.8149(9) 0.046(4) Uani 1 1 d . . .
H8A H 1.9873 1.3838 0.7972 0.055 Uiso 1 1 calc R . .
C9 C 1.7764(10) 1.3235(11) 0.6319(12) 0.050(5) Uani 1 1 d . . .
H9A H 1.8095 1.2623 0.6468 0.060 Uiso 1 1 calc R . .
H9B H 1.7948 1.3439 0.5652 0.060 Uiso 1 1 calc R . .
C10 C 1.6130(10) 1.2584(11) 0.5928(10) 0.070(4) Uani 1 1 d . . .
H10B H 1.5684 1.1710 0.5301 0.084 Uiso 1 1 calc R . .
H10A H 1.5987 1.2475 0.6640 0.084 Uiso 1 1 calc R . .
C11 C 1.5337(10) 1.3230(9) 0.5446(12) 0.045(4) Uani 1 1 d . . .
H11A H 1.4313 1.2632 0.5091 0.054 Uiso 1 1 calc R . .
H11B H 1.5554 1.3450 0.4796 0.054 Uiso 1 1 calc R . .
C12 C 1.4671(12) 1.4635(9) 0.6429(8) 0.045(4) Uani 1 1 d . . .
H12A H 1.3768 1.3966 0.5824 0.054 Uiso 1 1 calc R . .
C13 C 1.4740(10) 1.5720(10) 0.7210(9) 0.037(3) Uani 1 1 d . . .
C14 C 1.3381(10) 1.5749(9) 0.6858(10) 0.039(3) Uani 1 1 d . . .
H14A H 1.2537 1.5037 0.6213 0.047 Uiso 1 1 calc R . .
C15 C 1.3369(11) 1.6836(10) 0.7492(11) 0.047(4) Uani 1 1 d . . .
C16 C 1.4560(11) 1.7786(10) 0.8559(8) 0.042(3) Uani 1 1 d . . .
H16A H 1.4467 1.8412 0.9067 0.050 Uiso 1 1 calc R . .
C17 C 1.5884(10) 1.7863(11) 0.8918(9) 0.042(4) Uani 1 1 d . . .
C18 C 1.5963(10) 1.6795(11) 0.8286(10) 0.041(4) Uani 1 1 d . . .
C19 C 1.7122(10) 1.9843(9) 1.0700(11) 0.047(4) Uani 1 1 d . . .
H19A H 1.6167 1.9722 1.0375 0.070 Uiso 1 1 calc R . .
H19B H 1.7772 2.0648 1.0699 0.070 Uiso 1 1 calc R . .
H19C H 1.7411 1.9882 1.1531 0.070 Uiso 1 1 calc R . .
N3 N 2.6291(13) 2.0330(10) 1.3830(14) 0.091(6) Uani 1 1 d . . .
C20 C 2.8880(15) 2.070(2) 1.440(2) 0.183(10) Uani 1 1 d . . .
H20A H 2.9087 2.0043 1.4589 0.274 Uiso 1 1 calc R . .
H20B H 2.9493 2.1524 1.5097 0.274 Uiso 1 1 calc R . .
H20C H 2.9044 2.0791 1.3698 0.274 Uiso 1 1 calc R . .
C21 C 2.7419(15) 2.0317(17) 1.4116(17) 0.111(7) Uani 1 1 d . . .

loop_
_atom_site_aniso_label
_atom_site_aniso_U_11
_atom_site_aniso_U_22
_atom_site_aniso_U_33
_atom_site_aniso_U_23
_atom_site_aniso_U_13
_atom_site_aniso_U_12
Yb1 0.02625(16) 0.03450(18) 0.0435(2) 0.01254(16) 0.01250(15) 0.01571(13)
Zn1 0.0260(4) 0.0366(5) 0.0432(6) 0.0111(5) 0.0130(4) 0.0163(4)
Cl1 0.0863(16) 0.118(2) 0.077(2) 0.0398(17) 0.0401(14) 0.0721(13)
Cl2 0.0264(9) 0.0490(12) 0.0427(13) 0.0096(11) 0.0118(9) 0.0169(8)
Br1 0.0326(4) 0.0681(5) 0.0636(6) 0.0355(4) 0.0217(4) 0.0318(3)
Br2 0.0316(4) 0.0684(5) 0.0589(6) 0.0259(5) 0.0199(4) 0.0312(3)
N1 0.028(3) 0.040(4) 0.048(5) 0.005(4) 0.010(3) 0.016(3)
N2 0.024(3) 0.057(5) 0.030(4) 0.002(4) 0.006(3) 0.019(3)
O1 0.040(3) 0.060(3) 0.059(4) 0.022(3) 0.018(3) 0.037(2)
O2 0.043(3) 0.046(3) 0.047(3) 0.024(3) 0.029(2) 0.025(2)
O3 0.029(2) 0.041(3) 0.045(3) 0.016(3) 0.023(2) 0.0257(19)
O4 0.057(3) 0.030(3) 0.041(4) 0.009(3) 0.018(3) 0.027(2)
O5 0.031(2) 0.048(2) 0.029(3) 0.033(2) 0.014(2) 0.0283(19)
C1 0.014(4) 0.060(6) 0.077(8) 0.005(6) 0.008(5) 0.014(4)
C2 0.035(4) 0.053(4) 0.023(3) 0.025(3) 0.024(3) 0.026(3)
C3 0.059(4) 0.039(4) 0.045(5) 0.017(4) 0.023(4) 0.041(3)
C4 0.016(4) 0.093(7) 0.049(5) 0.045(5) 0.005(4) 0.018(4)
C5 0.045(4) 0.044(4) 0.047(4) 0.029(4) 0.038(3) 0.022(3)
C6 0.030(4) 0.061(5) 0.048(6) 0.015(5) 0.017(4) 0.026(4)
C7 0.016(3) 0.045(4) 0.083(6) 0.032(4) 0.030(3) 0.021(3)
C8 0.050(5) 0.065(6) 0.029(4) 0.023(4) 0.023(4) 0.029(4)
C9 0.011(4) 0.033(5) 0.070(7) 0.003(5) 0.005(5) -0.005(4)
C10 0.047(4) 0.149(6) 0.092(4) 0.111(4) 0.055(3) 0.065(4)
C11 0.029(4) 0.026(4) 0.069(7) 0.005(5) 0.018(4) 0.014(3)
C12 0.049(6) 0.024(5) 0.020(4) 0.012(3) 0.008(4) -0.014(4)
C13 0.034(4) 0.056(5) 0.035(5) 0.021(4) 0.018(3) 0.031(3)
C14 0.030(4) 0.050(4) 0.052(5) 0.026(4) 0.022(3) 0.027(3)
C15 0.042(4) 0.054(5) 0.054(6) 0.031(4) 0.016(4) 0.032(3)
C16 0.059(4) 0.073(5) 0.034(4) 0.042(3) 0.034(3) 0.047(3)
C17 0.039(4) 0.055(5) 0.044(5) 0.013(4) 0.032(3) 0.026(3)
C18 0.024(4) 0.053(5) 0.040(5) 0.007(4) 0.012(4) 0.020(3)
C19 0.036(4) 0.049(4) 0.054(6) 0.022(4) 0.001(4) 0.035(3)
N3 0.078(6) 0.031(5) 0.123(11) -0.004(6) 0.025(7) 0.025(4)
C20 0.131(6) 0.244(14) 0.353(17) 0.187(13) 0.193(7) 0.149(7)
C21 0.066(6) 0.105(9) 0.114(11) -0.033(8) 0.034(6) 0.045(6)

loop_
_atom_type_symbol
_atom_type_description
_atom_type_scat_dispersion_real
_atom_type_scat_dispersion_imag
_atom_type_scat_source
C C 0.0033 0.0016 'International Tables Vol C Tables 4.2.6.8 and 6.1.1.4'
H H 0.0000 0.0000 'International Tables Vol C Tables 4.2.6.8 and 6.1.1.4'
N N 0.0061 0.0033 'International Tables Vol C Tables 4.2.6.8 and 6.1.1.4'
O O 0.0106 0.0060 'International Tables Vol C Tables 4.2.6.8 and 6.1.1.4'
Cl Cl 0.1484 0.1585 'International Tables Vol C Tables 4.2.6.8 and 6.1.1.4'
Zn Zn 0.2839 1.4301 'International Tables Vol C Tables 4.2.6.8 and 6.1.1.4'
Br Br -0.2901 2.4595 'International Tables Vol C Tables 4.2.6.8 and 6.1.1.4'
Yb Yb -0.3850 5.5486 'International Tables Vol C Tables 4.2.6.8 and 6.1.1.4'

loop_
_geom_angle_atom_site_label_1
_geom_angle_atom_site_label_2
_geom_angle_atom_site_label_3
_geom_angle
_geom_angle_site_symmetry_1
_geom_angle_site_symmetry_3
_geom_angle_publ_flag
O5 Yb1 O5 69.0(3) . 2_997 ?
O5 Yb1 O3 139.6(3) . . ?
O5 Yb1 O3 85.9(2) 2_997 . ?
O5 Yb1 O2 139.8(3) . . ?
O5 Yb1 O2 88.9(3) 2_997 . ?
O3 Yb1 O2 66.7(2) . . ?
O5 Yb1 O4 83.0(2) . . ?
O5 Yb1 O4 92.2(3) 2_997 . ?
O3 Yb1 O4 66.3(2) . . ?
O2 Yb1 O4 132.8(2) . . ?
O5 Yb1 O1 81.4(3) . . ?
O5 Yb1 O1 93.9(3) 2_997 . ?
O3 Yb1 O1 133.2(3) . . ?
O2 Yb1 O1 66.6(2) . . ?
O4 Yb1 O1 159.9(2) . . ?
O5 Yb1 Cl1 99.3(2) . . ?
O5 Yb1 Cl1 168.27(17) 2_997 . ?
O3 Yb1 Cl1 103.9(2) . . ?
O2 Yb1 Cl1 100.8(2) . . ?
O4 Yb1 Cl1 86.0(2) . . ?
O1 Yb1 Cl1 84.2(2) . . ?
O5 Yb1 C18 123.4(3) . . ?
O5 Yb1 C18 87.3(3) 2_997 . ?
O3 Yb1 C18 20.2(3) . . ?
O2 Yb1 C18 86.8(3) . . ?
O4 Yb1 C18 46.1(3) . . ?
O1 Yb1 C18 153.3(3) . . ?
Cl1 Yb1 C18 99.7(3) . . ?
O5 Yb1 Zn1 145.18(19) . . ?
O5 Yb1 Zn1 76.25(15) 2_997 . ?
O3 Yb1 Zn1 35.4(2) . . ?
O2 Yb1 Zn1 34.28(16) . . ?
O4 Yb1 Zn1 100.78(15) . . ?
O1 Yb1 Zn1 99.30(19) . . ?
Cl1 Yb1 Zn1 115.47(10) . . ?
C18 Yb1 Zn1 55.1(2) . . ?
O5 Yb1 Yb1 34.88(18) . 2_997 ?
O5 Yb1 Yb1 34.11(15) 2_997 2_997 ?
O3 Yb1 Yb1 114.4(2) . 2_997 ?
O2 Yb1 Yb1 116.6(2) . 2_997 ?
O4 Yb1 Yb1 87.16(19) . 2_997 ?
O1 Yb1 Yb1 87.2(2) . 2_997 ?
Cl1 Yb1 Yb1 134.16(9) . 2_997 ?
C18 Yb1 Yb1 107.6(2) . 2_997 ?
Zn1 Yb1 Yb1 110.34(4) . 2_997 ?
N2 Zn1 N1 96.6(4) . . ?
N2 Zn1 O2 149.5(4) . . ?
N1 Zn1 O2 87.1(3) . . ?
N2 Zn1 O3 86.7(3) . . ?
N1 Zn1 O3 146.2(4) . . ?
O2 Zn1 O3 74.2(3) . . ?
N2 Zn1 Cl2 103.6(3) . . ?
N1 Zn1 Cl2 106.9(3) . . ?
O2 Zn1 Cl2 104.3(2) . . ?
O3 Zn1 Cl2 104.9(2) . . ?
N2 Zn1 Yb1 125.2(3) . . ?
N1 Zn1 Yb1 125.6(2) . . ?
O2 Zn1 Yb1 39.0(2) . . ?
O3 Zn1 Yb1 38.62(14) . . ?
Cl2 Zn1 Yb1 96.07(8) . . ?
C8 N1 C9 111.9(11) . . ?
C8 N1 Zn1 127.5(8) . . ?
C9 N1 Zn1 120.0(8) . . ?
C12 N2 C11 113.2(7) . . ?
C12 N2 Zn1 128.3(7) . . ?
C11 N2 Zn1 118.0(7) . . ?
C2 O1 C1 116.3(9) . . ?
C2 O1 Yb1 117.5(4) . . ?
C1 O1 Yb1 123.6(8) . . ?
C7 O2 Zn1 127.5(7) . . ?
C7 O2 Yb1 124.3(5) . . ?
Zn1 O2 Yb1 106.7(4) . . ?
C18 O3 Zn1 128.6(6) . . ?
C18 O3 Yb1 123.3(6) . . ?
Zn1 O3 Yb1 106.0(3) . . ?
C17 O4 C19 116.1(9) . . ?
C17 O4 Yb1 118.2(7) . . ?
C19 O4 Yb1 125.5(5) . . ?
Yb1 O5 Yb1 111.0(3) . 2_997 ?
O1 C2 C3 124.8(7) . . ?
O1 C2 C7 114.8(9) . . ?
C3 C2 C7 120.1(10) . . ?
C2 C3 C4 118.9(8) . . ?
C5 C4 C3 120.9(12) . . ?
C5 C4 Br1 119.8(11) . . ?
C3 C4 Br1 119.2(6) . . ?
C4 C5 C6 120.5(12) . . ?
C7 C6 C5 119.8(8) . . ?
C7 C6 C8 122.1(11) . . ?
C5 C6 C8 118.0(12) . . ?
O2 C7 C6 124.5(8) . . ?
O2 C7 C2 116.4(10) . . ?
C6 C7 C2 119.1(9) . . ?
N1 C8 C6 126.6(13) . . ?
N1 C9 C10 111.6(11) . . ?
C11 C10 C9 119.2(10) . . ?
C10 C11 N2 110.9(9) . . ?
N2 C12 C13 125.3(8) . . ?
C12 C13 C18 128.0(11) . . ?
C12 C13 C14 115.0(8) . . ?
C18 C13 C14 117.0(10) . . ?
C15 C14 C13 119.4(8) . . ?
C14 C15 C16 119.6(12) . . ?
C14 C15 Br2 119.7(6) . . ?
C16 C15 Br2 120.1(10) . . ?
C15 C16 C17 123.6(12) . . ?
O4 C17 C16 128.8(11) . . ?
O4 C17 C18 112.5(10) . . ?
C16 C17 C18 117.9(8) . . ?
O3 C18 C17 118.9(7) . . ?
O3 C18 C13 119.7(11) . . ?
C17 C18 C13 121.1(10) . . ?
O3 C18 Yb1 36.4(4) . . ?
C17 C18 Yb1 82.5(5) . . ?
C13 C18 Yb1 156.1(9) . . ?
N3 C21 C20 161(2) . . ?

loop_
_geom_bond_atom_site_label_1
_geom_bond_atom_site_label_2
_geom_bond_distance
_geom_bond_site_symmetry_2
_geom_bond_publ_flag
Yb1 O5 2.155(6) . ?
Yb1 O5 2.198(7) 2_997 ?
Yb1 O3 2.261(5) . ?
Yb1 O2 2.289(8) . ?
Yb1 O4 2.425(9) . ?
Yb1 O1 2.462(8) . ?
Yb1 Cl1 2.587(5) . ?
Yb1 C18 3.179(9) . ?
Yb1 Zn1 3.481(2) . ?
Yb1 Yb1 3.5878(15) 2_997 ?
Zn1 N2 2.041(7) . ?
Zn1 N1 2.049(11) . ?
Zn1 O2 2.047(6) . ?
Zn1 O3 2.096(8) . ?
Zn1 Cl2 2.291(4) . ?
Br1 C4 1.889(13) . ?
Br2 C15 1.901(13) . ?
N1 C8 1.271(15) . ?
N1 C9 1.461(13) . ?
N2 C12 1.272(18) . ?
N2 C11 1.540(15) . ?
O1 C2 1.379(15) . ?
O1 C1 1.452(13) . ?
O2 C7 1.345(13) . ?
O3 C18 1.314(13) . ?
O4 C17 1.371(10) . ?
O4 C19 1.430(14) . ?
O5 Yb1 2.198(7) 2_997 ?
C2 C3 1.380(15) . ?
C2 C7 1.437(10) . ?
C3 C4 1.420(19) . ?
C4 C5 1.341(12) . ?
C5 C6 1.420(17) . ?
C6 C7 1.371(18) . ?
C6 C8 1.481(12) . ?
C9 C10 1.546(15) . ?
C10 C11 1.471(19) . ?
C12 C13 1.398(17) . ?
C13 C18 1.432(11) . ?
C13 C14 1.471(16) . ?
C14 C15 1.373(17) . ?
C15 C16 1.372(11) . ?
C16 C17 1.375(17) . ?
C17 C18 1.397(18) . ?
N3 C21 1.22(2) . ?
C20 C21 1.42(2) . ?
